data_7243171
loop_
_publ_author_name
'Vu\<sak, Darko'
'Smre\<cki, Neven'
'Muratovi\'c, Senada'
'\<Zili\'c, Dijana'
'Prugove\<cki, Biserka'
'Matkovi\'c-\<Calogovi\'c, Dubravka'

_publ_section_title
;
 Structural diversity in the coordination compounds of cobalt, nickel and
 copper with N-alkylglycinates: crystallographic and ESR study in the
 solid state
;
_journal_issue 38
_journal_name_full 'RSC Advances'
_journal_page_first 23779
_journal_page_last 23790
_journal_paper_doi 10.1039/D1RA04219J
_journal_volume 11
_journal_year 2021
_chemical_formula_moiety 'C8 H20 Co N2 O6'
_chemical_formula_sum 'C8 H20 Co N2 O6'
_chemical_formula_weight 299.19
_chemical_name_systematic diaquabis(N-ethylglycine)cobalt(ii)
_space_group_crystal_system triclinic
_space_group_IT_number 2
_space_group_name_Hall '-P 1'
_space_group_name_H-M_alt 'P -1'
_atom_sites_solution_hydrogens mixed
_audit_creation_method SHELXL-2014/7
_audit_update_record
;
2021-03-10 deposited with the CCDC.	2021-07-01 downloaded from the CCDC.
;
_cell_angle_alpha 113.139(4)
_cell_angle_beta 91.989(3)
_cell_angle_gamma 106.635(3)
_cell_formula_units_Z 1
_cell_length_a 5.4524(2)
_cell_length_b 7.1733(3)
_cell_length_c 8.7708(3)
_cell_measurement_reflns_used 4222
_cell_measurement_temperature 150(2)
_cell_measurement_theta_max 32.6990
_cell_measurement_theta_min 4.5500
_cell_volume 297.99(2)
_computing_cell_refinement 'CrysAlisPro 1.171.40.53 (Rigaku OD, 2019)'
_computing_data_collection 'CrysAlisPro 1.171.40.53 (Rigaku OD, 2019)'
_computing_data_reduction 'CrysAlisPro 1.171.40.53 (Rigaku OD, 2019)'
_computing_molecular_graphics 'MERCURY (C.F. Macrae et al., 2008)'
_computing_publication_material 'SHELXL-2014/7 (Sheldrick, 2014)'
_computing_structure_refinement 'SHELXL-2014/7 (Sheldrick, 2014)'
_computing_structure_solution 'SHELXS-2016/4 (Sheldrick, 2016)'
_diffrn_ambient_temperature 150(2)
_diffrn_detector_area_resol_mean 16.3426
_diffrn_measured_fraction_theta_full 0.996
_diffrn_measured_fraction_theta_max 0.997
_diffrn_measurement_device_type 'Xcalibur, Sapphire3'
_diffrn_measurement_method '\w scans'
_diffrn_radiation_type MoK\a
_diffrn_radiation_wavelength 0.71073
_diffrn_reflns_av_R_equivalents 0.0301
_diffrn_reflns_av_unetI/netI 0.0237
_diffrn_reflns_Laue_measured_fraction_full 0.996
_diffrn_reflns_Laue_measured_fraction_max 0.997
_diffrn_reflns_limit_h_max 6
_diffrn_reflns_limit_h_min -6
_diffrn_reflns_limit_k_max 9
_diffrn_reflns_limit_k_min -9
_diffrn_reflns_limit_l_max 11
_diffrn_reflns_limit_l_min -11
_diffrn_reflns_number 4798
_diffrn_reflns_point_group_measured_fraction_full 0.996
_diffrn_reflns_point_group_measured_fraction_max 0.997
_diffrn_reflns_theta_full 25.242
_diffrn_reflns_theta_max 26.996
_diffrn_reflns_theta_min 4.230
_diffrn_source 'fine-focus sealed X-ray tube'
_exptl_absorpt_coefficient_mu 1.459
_exptl_absorpt_correction_T_max 1.00000
_exptl_absorpt_correction_T_min 0.88440
_exptl_absorpt_correction_type multi-scan
_exptl_absorpt_process_details
;
CrysAlisPro 1.171.40.53 (Rigaku Oxford Diffraction, 2019)
Empirical absorption correction using spherical harmonics,
 implemented in SCALE3 ABSPACK scaling algorithm.
;
_exptl_crystal_colour orange
_exptl_crystal_density_diffrn 1.667
_exptl_crystal_description plate
_exptl_crystal_F_000 157
_exptl_crystal_size_max 0.270
_exptl_crystal_size_mid 0.140
_exptl_crystal_size_min 0.060
_refine_diff_density_max 0.402
_refine_diff_density_min -0.309
_refine_diff_density_rms 0.075
_refine_ls_extinction_method none
_refine_ls_goodness_of_fit_ref 1.074
_refine_ls_hydrogen_treatment mixed
_refine_ls_matrix_type full
_refine_ls_number_parameters 88
_refine_ls_number_reflns 1298
_refine_ls_number_restraints 3
_refine_ls_restrained_S_all 1.074
_refine_ls_R_factor_all 0.0242
_refine_ls_R_factor_gt 0.0230
_refine_ls_shift/su_max 0.000
_refine_ls_shift/su_mean 0.000
_refine_ls_structure_factor_coef Fsqd
_refine_ls_weighting_details 'w=1/[\s^2^(Fo^2^)+(0.0332P)^2^+0.0982P] where P=(Fo^2^+2Fc^2^)/3'
_refine_ls_weighting_scheme calc
_refine_ls_wR_factor_gt 0.0580
_refine_ls_wR_factor_ref 0.0583
_reflns_Friedel_coverage 0.000
_reflns_number_gt 1267
_reflns_number_total 1298
_reflns_threshold_expression 'I > 2\s(I)'
_cod_data_source_file d1ra04219j2.cif
_cod_data_source_block 3
_cod_database_code 7243171
_shelx_shelxl_version_number 2014/7
_shelx_space_group_comment
;
The symmetry employed for this shelxl refinement is uniquely defined
by the following loop, which should always be used as a source of
symmetry information in preference to the above space-group names.
They are only intended as comments.
;
_shelx_estimated_absorpt_t_min 0.694
_shelx_estimated_absorpt_t_max 0.918

loop_
_space_group_symop_operation_xyz
'x, y, z'
'-x, -y, -z'

loop_
_atom_site_label
_atom_site_type_symbol
_atom_site_fract_x
_atom_site_fract_y
_atom_site_fract_z
_atom_site_U_iso_or_equiv
_atom_site_adp_type
_atom_site_occupancy
_atom_site_site_symmetry_order
_atom_site_calc_flag
_atom_site_refinement_flags_posn
_atom_site_refinement_flags_adp
_atom_site_refinement_flags_occupancy
_atom_site_disorder_assembly
_atom_site_disorder_group
Co Co 0.5000 0.5000 0.5000 0.01337(10) Uani 1 2 d S . P . .
O1 O 0.72357(19) 0.30489(16) 0.48681(13) 0.0171(2) Uani 1 1 d . . . . .
O1W O 0.77350(19) 0.62476(16) 0.36628(13) 0.0165(2) Uani 1 1 d D . . . .
O2 O 0.7578(2) -0.01448(17) 0.33384(14) 0.0208(2) Uani 1 1 d . . . . .
N1 N 0.2848(2) 0.22001(19) 0.27291(14) 0.0148(2) Uani 1 1 d . . . . .
H1 H 0.0960 0.1904 0.2803 0.018 Uiso 1 1 calc R U . . .
C1 C 0.6350(3) 0.1142(2) 0.37229(17) 0.0151(3) Uani 1 1 d . . . . .
C2 C 0.3581(3) 0.0412(2) 0.28127(18) 0.0170(3) Uani 1 1 d . . . . .
H2A H 0.3414 -0.0683 0.1656 0.020 Uiso 1 1 calc R U . . .
H2B H 0.2366 -0.0265 0.3403 0.020 Uiso 1 1 calc R U . . .
C3 C 0.3214(3) 0.2347(2) 0.11078(17) 0.0185(3) Uani 1 1 d . . . . .
H3A H 0.2360 0.0920 0.0170 0.022 Uiso 1 1 calc R U . . .
H3B H 0.5091 0.2779 0.1050 0.022 Uiso 1 1 calc R U . . .
C4 C 0.2089(3) 0.3957(3) 0.0910(2) 0.0249(3) Uani 1 1 d . . . . .
H4A H 0.0255 0.3582 0.1034 0.037 Uiso 1 1 calc R U . . .
H4B H 0.2239 0.3935 -0.0207 0.037 Uiso 1 1 calc R U . . .
H4C H 0.3044 0.5395 0.1774 0.037 Uiso 1 1 calc R U . . .
H1WA H 0.764(4) 0.735(2) 0.358(3) 0.031(5) Uiso 1 1 d D . . . .
H1WB H 0.925(2) 0.642(3) 0.406(3) 0.032(5) Uiso 1 1 d D . . . .

loop_
_atom_site_aniso_label
_atom_site_aniso_U_11
_atom_site_aniso_U_22
_atom_site_aniso_U_33
_atom_site_aniso_U_23
_atom_site_aniso_U_13
_atom_site_aniso_U_12
Co 0.01264(15) 0.01352(15) 0.01391(15) 0.00521(11) 0.00222(9) 0.00499(10)
O1 0.0146(5) 0.0158(5) 0.0198(5) 0.0063(4) 0.0002(4) 0.0055(4)
O1W 0.0147(5) 0.0167(5) 0.0192(5) 0.0089(4) 0.0026(4) 0.0049(4)
O2 0.0200(5) 0.0188(5) 0.0275(6) 0.0106(4) 0.0065(4) 0.0102(4)
N1 0.0133(5) 0.0163(6) 0.0147(6) 0.0062(5) 0.0023(4) 0.0051(4)
C1 0.0156(6) 0.0167(7) 0.0161(6) 0.0098(5) 0.0053(5) 0.0055(5)
C2 0.0160(7) 0.0142(6) 0.0184(7) 0.0053(5) 0.0010(5) 0.0040(5)
C3 0.0192(7) 0.0212(7) 0.0139(7) 0.0064(6) 0.0025(5) 0.0061(5)
C4 0.0290(8) 0.0284(8) 0.0209(7) 0.0128(6) 0.0017(6) 0.0113(6)

loop_
_atom_type_symbol
_atom_type_description
_atom_type_scat_dispersion_real
_atom_type_scat_dispersion_imag
_atom_type_scat_source
C C 0.0033 0.0016 'International Tables Vol C Tables 4.2.6.8 and 6.1.1.4'
H H 0.0000 0.0000 'International Tables Vol C Tables 4.2.6.8 and 6.1.1.4'
N N 0.0061 0.0033 'International Tables Vol C Tables 4.2.6.8 and 6.1.1.4'
O O 0.0106 0.0060 'International Tables Vol C Tables 4.2.6.8 and 6.1.1.4'
Co Co 0.3494 0.9721 'International Tables Vol C Tables 4.2.6.8 and 6.1.1.4'

loop_
_geom_angle_atom_site_label_1
_geom_angle_atom_site_label_2
_geom_angle_atom_site_label_3
_geom_angle
_geom_angle_site_symmetry_1
_geom_angle_site_symmetry_3
_geom_angle_publ_flag
O1 Co O1 180.0 . 2_666 ?
O1 Co O1W 95.64(4) . 2_666 ?
O1 Co O1W 84.36(4) 2_666 2_666 ?
O1 Co O1W 84.36(4) . . ?
O1 Co O1W 95.64(4) 2_666 . ?
O1W Co O1W 180.0 2_666 . ?
O1 Co N1 99.37(4) . 2_666 ?
O1 Co N1 80.63(4) 2_666 2_666 ?
O1W Co N1 92.74(4) 2_666 2_666 ?
O1W Co N1 87.25(4) . 2_666 ?
O1 Co N1 80.63(4) . . ?
O1 Co N1 99.37(4) 2_666 . ?
O1W Co N1 87.26(4) 2_666 . ?
O1W Co N1 92.74(4) . . ?
N1 Co N1 180.0 2_666 . ?
C1 O1 Co 115.79(9) . . ?
C2 N1 C3 111.45(11) . . ?
C2 N1 Co 105.29(8) . . ?
C3 N1 Co 116.80(9) . . ?
O2 C1 O1 124.05(13) . . ?
O2 C1 C2 118.91(12) . . ?
O1 C1 C2 117.03(12) . . ?
N1 C2 C1 112.37(11) . . ?
N1 C3 C4 111.49(12) . . ?

loop_
_geom_bond_atom_site_label_1
_geom_bond_atom_site_label_2
_geom_bond_distance
_geom_bond_site_symmetry_2
_geom_bond_publ_flag
Co O1 2.0778(10) . ?
Co O1 2.0779(10) 2_666 ?
Co O1W 2.1407(10) 2_666 ?
Co O1W 2.1407(10) . ?
Co N1 2.1730(12) 2_666 ?
Co N1 2.1730(12) . ?
O1 C1 1.2733(18) . ?
O2 C1 1.2407(18) . ?
N1 C2 1.4751(18) . ?
N1 C3 1.4828(18) . ?
C1 C2 1.5251(19) . ?
C3 C4 1.515(2) . ?
